data_1547135
loop_
_publ_author_name
'Mandal, Swadhin K.'
'Ahmed, Jasimuddin'
'P, Sreejyothi'
'Vijaykumar, Gonela'
'Jose, Anex'
'Raj, Manthan'

_publ_section_title
;
 New Face of Phenalenyl Based Radical in Transition Metal Free C-H
 Arylation of Heteroarenes at Room Temperature: Trapping the Radical
 Initiator via C-C \s Bond Formation
;
_journal_name_full 'Chem. Sci.'
_journal_paper_doi 10.1039/C7SC02661G
_journal_year 2017
_chemical_formula_moiety 'C28 H37 K N2 O7, C2 H3 N'
_chemical_formula_sum 'C30 H40 K N3 O7'
_chemical_formula_weight 593.75
_chemical_name_systematic
;
 ? 
;
_space_group_crystal_system triclinic
_space_group_IT_number 2
_space_group_name_Hall '-P 1'
_space_group_name_H-M_alt 'P -1'
_symmetry_space_group_name_Hall '-P 1'
_symmetry_space_group_name_H-M 'P -1'
_atom_sites_solution_hydrogens geom
_atom_sites_solution_primary dual
_atom_sites_solution_secondary difmap
_audit_creation_date 2016-12-04
_audit_creation_method
;
Olex2 1.2
(compiled 2016.11.30 svn.r3356 for OlexSys, GUI svn.r5269)
;
_audit_update_record
;
2016-12-05 deposited with the CCDC.
2017-09-12 downloaded from the CCDC.
;
_cell_angle_alpha 71.592(5)
_cell_angle_beta 86.228(5)
_cell_angle_gamma 78.678(5)
_cell_formula_units_Z 4
_cell_length_a 12.0598(7)
_cell_length_b 16.2046(10)
_cell_length_c 17.0517(10)
_cell_measurement_reflns_used 2721
_cell_measurement_temperature 100.00(10)
_cell_measurement_theta_max 26.2130
_cell_measurement_theta_min 1.6890
_cell_volume 3100.3(3)
_computing_cell_refinement
;
CrysAlisPro, Agilent Technologies,
Version 1.171.37.33c (release 11-04-2014 CrysAlis171 .NET)
(compiled Apr 11 2014,15:12:41)
;
_computing_data_collection
;
CrysAlisPro, Agilent Technologies,
Version 1.171.37.33c (release 11-04-2014 CrysAlis171 .NET)
(compiled Apr 11 2014,15:12:41)
;
_computing_data_reduction
;
CrysAlisPro, Agilent Technologies,
Version 1.171.37.33c (release 11-04-2014 CrysAlis171 .NET)
(compiled Apr 11 2014,15:12:41)
;
_computing_molecular_graphics 'Olex2 (Dolomanov et al., 2009)'
_computing_publication_material 'Olex2 (Dolomanov et al., 2009)'
_computing_structure_refinement 'ShelXL (Sheldrick, 2015)'
_computing_structure_solution 'ShelXT (Sheldrick, 2015)'
_diffrn_ambient_environment N~2~
_diffrn_ambient_temperature 100.00(10)
_diffrn_detector 'CCD plate'
_diffrn_detector_area_resol_mean 7.9580
_diffrn_detector_type Eos
_diffrn_measured_fraction_theta_full 0.9507
_diffrn_measured_fraction_theta_max 0.9510
_diffrn_measurement_details
;
#__ type_ start__ end____ width___ exp.time_
  1 omega  -20.00   30.00   1.0000   70.0000
omega____ theta____ kappa____ phi______ frames
    -      -25.7617  -99.0000  -90.0000 50

#__ type_ start__ end____ width___ exp.time_
  2 omega  -50.00   66.00   1.0000   70.0000
omega____ theta____ kappa____ phi______ frames
    -       27.1679  -57.0000   90.0000 116

#__ type_ start__ end____ width___ exp.time_
  3 omega  -50.00   66.00   1.0000   70.0000
omega____ theta____ kappa____ phi______ frames
    -       27.1679  -57.0000  -30.0000 116

#__ type_ start__ end____ width___ exp.time_
  4 omega  -48.00   77.00   1.0000   70.0000
omega____ theta____ kappa____ phi______ frames
    -       27.1679  -38.0000 -180.0000 125
;
_diffrn_measurement_device 'four-circle diffractometer'
_diffrn_measurement_device_type 'SuperNova, Dual, Cu at zero, Eos'
_diffrn_measurement_method '\w scans'
_diffrn_orient_matrix_UB_11 0.0289988000
_diffrn_orient_matrix_UB_12 0.0349506000
_diffrn_orient_matrix_UB_13 -0.0207345000
_diffrn_orient_matrix_UB_21 0.0213131000
_diffrn_orient_matrix_UB_22 -0.0221727000
_diffrn_orient_matrix_UB_23 -0.0292072000
_diffrn_orient_matrix_UB_31 -0.0479874000
_diffrn_orient_matrix_UB_32 0.0221533000
_diffrn_orient_matrix_UB_33 -0.0252789000
_diffrn_radiation_monochromator mirror
_diffrn_radiation_probe x-ray
_diffrn_radiation_type 'Mo K\a'
_diffrn_radiation_wavelength 0.71073
_diffrn_reflns_av_R_equivalents 0.0357
_diffrn_reflns_av_unetI/netI 0.0895
_diffrn_reflns_limit_h_max 13
_diffrn_reflns_limit_h_min -14
_diffrn_reflns_limit_k_max 19
_diffrn_reflns_limit_k_min -18
_diffrn_reflns_limit_l_max 17
_diffrn_reflns_limit_l_min -20
_diffrn_reflns_number 15934
_diffrn_reflns_theta_full 25.03
_diffrn_reflns_theta_max 25.03
_diffrn_reflns_theta_min 1.72
_diffrn_source 'SuperNova (Mo) X-ray Source'
_exptl_absorpt_coefficient_mu 0.220
_exptl_absorpt_correction_T_max 1.00000
_exptl_absorpt_correction_T_min 0.83770
_exptl_absorpt_correction_type multi-scan
_exptl_absorpt_process_details
;
CrysAlisPro, Agilent Technologies,
Version 1.171.37.33c (release 11-04-2014 CrysAlis171 .NET)
(compiled Apr 11 2014,15:12:41)
Empirical absorption correction using spherical harmonics,
 implemented in SCALE3 ABSPACK scaling algorithm.
;
_exptl_crystal_colour 'clear dark red'
_exptl_crystal_colour_lustre clear
_exptl_crystal_colour_modifier dark
_exptl_crystal_colour_primary red
_exptl_crystal_density_diffrn 1.272
_exptl_crystal_density_method 'not measured'
_exptl_crystal_description block
_exptl_crystal_F_000 1264
_exptl_crystal_size_max 0.62
_exptl_crystal_size_mid 0.54
_exptl_crystal_size_min 0.31
_refine_diff_density_max 0.878
_refine_diff_density_min -0.455
_refine_diff_density_rms 0.074
_refine_ls_extinction_method none
_refine_ls_goodness_of_fit_ref 1.030
_refine_ls_hydrogen_treatment constr
_refine_ls_matrix_type full
_refine_ls_number_parameters 743
_refine_ls_number_reflns 10826
_refine_ls_number_restraints 0
_refine_ls_restrained_S_all 1.030
_refine_ls_R_factor_all 0.1451
_refine_ls_R_factor_gt 0.0847
_refine_ls_shift/su_max 0.001
_refine_ls_shift/su_mean 0.000
_refine_ls_structure_factor_coef Fsqd
_refine_ls_weighting_details 'calc w=1/[\s^2^(Fo^2^)+(0.0762P)^2^+5.9417P] where P=(Fo^2^+2Fc^2^)/3'
_refine_ls_weighting_scheme calc
_refine_ls_wR_factor_gt 0.1832
_refine_ls_wR_factor_ref 0.2190
_reflns_number_gt 6447
_reflns_number_total 10826
_reflns_threshold_expression >2sigma(I)
_cod_data_source_file c7sc02661g2.cif
_cod_data_source_block jm_k1_a
_cod_database_code 1547135
_chemical_oxdiff_formula 'C H N O K'
_reflns_odcompleteness_completeness 95.07
_reflns_odcompleteness_iscentric 1
_reflns_odcompleteness_theta 26.32
_olex2_refinement_description
;
1. Fixed Uiso
 At 1.2 times of:
  All C(H) groups, All C(H,H) groups, All N(H) groups
 At 1.5 times of:
  All C(H,H,H) groups
2.a Ternary CH refined with riding coordinates:
 C7(H7), C33(H33)
2.b Secondary CH2 refined with riding coordinates:
 C43(H43A,H43B), C24(H24A,H24B), C21(H21A,H21B), C13(H13A,H13B), C23(H23A,
 H23B), C19(H19A,H19B), C20(H20A,H20B), C42(H42A,H42B), C14(H14A,H14B),
 C40(H40A,H40B), C49(H49A,H49B), C16(H16A,H16B), C22(H22A,H22B), C15(H15A,H15B),
  C45(H45A,H45B), C41(H41A,H41B), C17(H17A,H17B), C48(H48A,H48B), C38(H38A,
 H38B), C44(H44A,H44B), C46(H46A,H46B), C47(H47A,H47B), C18(H18A,H18B),
 C39(H39A,H39B), C36(H36A,H36B), C10(H10A,H10B)
2.c Aromatic/amide H refined with riding coordinates:
 N1(H1), N4(H4A), C2(H2), C3(H3), C34(H34), C8(H8), C29(H29), C6(H6), C4(H4),
 C28(H28), C32(H32), C5(H5), C30(H30), C31(H31)
2.d Idealised Me refined as rotating group:
 C26(H26A,H26B,H26C), C51(H51A,H51B,H51C), C12(H12A,H12B,H12C), C50(H50A,H50B,
 H50C)
;
_olex2_submission_special_instructions 'No special instructions were received'

loop_
_space_group_symop_id
_space_group_symop_operation_xyz
1 'x, y, z'
2 '-x, -y, -z'

loop_
_atom_site_label
_atom_site_type_symbol
_atom_site_fract_x
_atom_site_fract_y
_atom_site_fract_z
_atom_site_U_iso_or_equiv
_atom_site_adp_type
_atom_site_occupancy
_atom_site_calc_flag
_atom_site_refinement_flags_posn
K1 K 0.18892(8) 0.60953(6) 0.12524(6) 0.0221(3) Uani 1 d .
K2 K 0.32943(9) 0.87536(7) 0.38977(7) 0.0259(3) Uani 1 d .
O12 O 0.4453(3) 0.70643(19) 0.38016(19) 0.0257(8) Uani 1 d .
O3 O 0.2091(3) 0.4341(2) 0.12324(19) 0.0264(8) Uani 1 d .
O6 O 0.0770(3) 0.7796(2) 0.13459(19) 0.0260(8) Uani 1 d .
O7 O 0.1550(3) 0.63915(19) 0.27667(18) 0.0233(7) Uani 1 d .
O2 O 0.1870(3) 0.46622(19) 0.27602(19) 0.0249(8) Uani 1 d .
O4 O 0.1312(3) 0.57928(19) -0.01806(19) 0.0271(8) Uani 1 d .
O11 O 0.3957(3) 0.7349(2) 0.5346(2) 0.0287(8) Uani 1 d .
O13 O 0.3642(3) 0.8460(2) 0.23716(19) 0.0259(8) Uani 1 d .
O9 O 0.2980(3) 1.0523(2) 0.3921(2) 0.0303(8) Uani 1 d .
O5 O 0.1285(3) 0.7529(2) -0.0196(2) 0.0286(8) Uani 1 d .
O10 O 0.3725(3) 0.9098(2) 0.5349(2) 0.0301(8) Uani 1 d .
O14 O 0.3371(3) 1.0174(2) 0.2409(2) 0.0347(9) Uani 1 d .
O1 O 0.3988(3) 0.6161(3) 0.1127(2) 0.0413(10) Uani 1 d .
O8 O 0.1229(3) 0.8533(3) 0.4078(2) 0.0519(11) Uani 1 d .
N5 N -0.2954(4) 0.5301(3) 0.4515(3) 0.0431(12) Uani 1 d .
N1 N 0.4589(4) 0.7652(3) 0.0188(3) 0.0465(13) Uani 1 d .
H1 H 0.4091 0.7319 0.0352 0.056 Uiso 1 calc R
N4 N 0.0319(4) 0.7173(3) 0.4936(3) 0.0469(13) Uani 1 d .
H4A H 0.0868 0.7459 0.4850 0.056 Uiso 1 calc R
C9B C 0.6940(4) 0.6184(3) 0.1528(3) 0.0259(11) Uani 1 d .
C9A C 0.5837(4) 0.6497(3) 0.1164(3) 0.0235(11) Uani 1 d .
C2 C 0.5329(4) 0.5113(3) 0.2038(3) 0.0289(12) Uani 1 d .
H2 H 0.4791 0.4752 0.2220 0.035 Uiso 1 calc R
C35A C -0.0668(4) 0.8419(3) 0.3870(3) 0.0225(11) Uani 1 d .
C43 C 0.4331(4) 0.7655(3) 0.2323(3) 0.0282(11) Uani 1 d .
H43A H 0.5123 0.7704 0.2294 0.034 Uiso 1 calc R
H43B H 0.4147 0.7534 0.1829 0.034 Uiso 1 calc R
C24 C 0.2326(4) 0.4889(3) 0.3397(3) 0.0274(11) Uani 1 d .
H24A H 0.3076 0.5021 0.3243 0.033 Uiso 1 calc R
H24B H 0.2383 0.4400 0.3907 0.033 Uiso 1 calc R
C1 C 0.5006(4) 0.5951(3) 0.1422(3) 0.0257(11) Uani 1 d .
C21 C 0.1021(4) 0.7934(3) 0.2095(3) 0.0267(11) Uani 1 d .
H21A H 0.0551 0.8476 0.2141 0.032 Uiso 1 calc R
H21B H 0.1806 0.7994 0.2091 0.032 Uiso 1 calc R
C13 C 0.2425(4) 0.3838(3) 0.2674(3) 0.0296(12) Uani 1 d .
H13A H 0.2356 0.3365 0.3182 0.035 Uiso 1 calc R
H13B H 0.3222 0.3845 0.2559 0.035 Uiso 1 calc R
C23 C 0.1553(4) 0.5682(3) 0.3513(3) 0.0284(12) Uani 1 d .
H23A H 0.0794 0.5559 0.3642 0.034 Uiso 1 calc R
H23B H 0.1813 0.5835 0.3966 0.034 Uiso 1 calc R
N3 N 0.4953(5) 0.2627(4) 0.2017(3) 0.0584(15) Uani 1 d .
C19 C 0.0712(4) 0.8363(3) -0.0122(3) 0.0309(12) Uani 1 d .
H19A H -0.0099 0.8387 -0.0106 0.037 Uiso 1 calc R
H19B H 0.0886 0.8839 -0.0596 0.037 Uiso 1 calc R
C20 C 0.1084(4) 0.8469(3) 0.0650(3) 0.0294(12) Uani 1 d .
H20A H 0.1898 0.8428 0.0639 0.035 Uiso 1 calc R
H20B H 0.0733 0.9047 0.0690 0.035 Uiso 1 calc R
C27 C 0.0261(4) 0.8860(4) 0.3705(3) 0.0324(12) Uani 1 d .
C42 C 0.4123(4) 0.6923(3) 0.3070(3) 0.0306(12) Uani 1 d .
H42A H 0.3327 0.6889 0.3104 0.037 Uiso 1 calc R
H42B H 0.4550 0.6365 0.3026 0.037 Uiso 1 calc R
C3A C 0.7218(4) 0.5332(3) 0.2118(3) 0.0311(12) Uani 1 d .
C14 C 0.1890(4) 0.3687(3) 0.1980(3) 0.0318(12) Uani 1 d .
H14A H 0.2208 0.3102 0.1943 0.038 Uiso 1 calc R
H14B H 0.1083 0.3722 0.2077 0.038 Uiso 1 calc R
C40 C 0.4580(4) 0.6542(3) 0.5264(3) 0.0309(12) Uani 1 d .
H40A H 0.4474 0.6056 0.5751 0.037 Uiso 1 calc R
H40B H 0.5380 0.6566 0.5209 0.037 Uiso 1 calc R
N2 N 0.7858(5) 0.9807(3) 0.0229(3) 0.0574(15) Uani 1 d .
C35B C -0.1680(4) 0.8821(3) 0.3412(3) 0.0301(12) Uani 1 d .
C49 C 0.3082(4) 0.9924(3) 0.5389(3) 0.0320(12) Uani 1 d .
H49A H 0.3270 1.0033 0.5888 0.038 Uiso 1 calc R
H49B H 0.2281 0.9909 0.5404 0.038 Uiso 1 calc R
C16 C 0.1797(5) 0.4937(3) -0.0229(3) 0.0331(13) Uani 1 d .
H16A H 0.2608 0.4890 -0.0309 0.040 Uiso 1 calc R
H16B H 0.1484 0.4844 -0.0697 0.040 Uiso 1 calc R
C25 C 0.4921(5) 0.3215(4) 0.1442(3) 0.0385(13) Uani 1 d .
C22 C 0.0811(4) 0.7174(3) 0.2813(3) 0.0300(12) Uani 1 d .
H22A H 0.0940 0.7285 0.3324 0.036 Uiso 1 calc R
H22B H 0.0031 0.7103 0.2810 0.036 Uiso 1 calc R
C15 C 0.1553(4) 0.4250(3) 0.0550(3) 0.0339(13) Uani 1 d .
H15A H 0.0742 0.4317 0.0644 0.041 Uiso 1 calc R
H15B H 0.1828 0.3665 0.0499 0.041 Uiso 1 calc R
C45 C 0.2979(5) 0.9991(3) 0.1722(3) 0.0352(13) Uani 1 d .
H45A H 0.3013 1.0481 0.1222 0.042 Uiso 1 calc R
H45B H 0.2202 0.9905 0.1813 0.042 Uiso 1 calc R
C9 C 0.5646(5) 0.7368(3) 0.0542(3) 0.0356(13) Uani 1 d .
C41 C 0.4176(4) 0.6400(3) 0.4516(3) 0.0323(12) Uani 1 d .
H41A H 0.4531 0.5820 0.4486 0.039 Uiso 1 calc R
H41B H 0.3364 0.6430 0.4549 0.039 Uiso 1 calc R
C3 C 0.6363(5) 0.4821(3) 0.2366(3) 0.0349(13) Uani 1 d .
H3 H 0.6522 0.4270 0.2765 0.042 Uiso 1 calc R
C17 C 0.1514(5) 0.6470(3) -0.0918(3) 0.0330(12) Uani 1 d .
H17A H 0.1271 0.6350 -0.1395 0.040 Uiso 1 calc R
H17B H 0.2316 0.6485 -0.0976 0.040 Uiso 1 calc R
C48 C 0.3344(5) 1.0638(3) 0.4655(3) 0.0360(13) Uani 1 d .
H48A H 0.2965 1.1207 0.4701 0.043 Uiso 1 calc R
H48B H 0.4152 1.0630 0.4625 0.043 Uiso 1 calc R
C35 C -0.0658(5) 0.7549(3) 0.4502(3) 0.0344(13) Uani 1 d .
C37 C -0.2807(4) 0.5956(4) 0.4067(3) 0.0353(13) Uani 1 d .
C38 C 0.3580(4) 0.8394(3) 0.6082(3) 0.0320(12) Uani 1 d .
H38A H 0.2797 0.8320 0.6137 0.038 Uiso 1 calc R
H38B H 0.3782 0.8527 0.6564 0.038 Uiso 1 calc R
C44 C 0.3726(5) 0.9166(3) 0.1637(3) 0.0330(12) Uani 1 d .
H44A H 0.3490 0.9029 0.1167 0.040 Uiso 1 calc R
H44B H 0.4503 0.9253 0.1548 0.040 Uiso 1 calc R
C46 C 0.2861(5) 1.1026(3) 0.2460(3) 0.0411(14) Uani 1 d .
H46A H 0.2047 1.1074 0.2507 0.049 Uiso 1 calc R
H46B H 0.3030 1.1481 0.1965 0.049 Uiso 1 calc R
C47 C 0.3315(5) 1.1149(3) 0.3199(3) 0.0401(14) Uani 1 d .
H47A H 0.4133 1.1066 0.3167 0.048 Uiso 1 calc R
H47B H 0.3024 1.1744 0.3219 0.048 Uiso 1 calc R
C11 C 0.7802(5) 0.9149(3) 0.0705(4) 0.0412(14) Uani 1 d .
C18 C 0.0867(5) 0.7342(3) -0.0867(3) 0.0357(13) Uani 1 d .
H18A H 0.0956 0.7806 -0.1378 0.043 Uiso 1 calc R
H18B H 0.0069 0.7318 -0.0786 0.043 Uiso 1 calc R
C34 C -0.1620(5) 0.7162(3) 0.4631(3) 0.0451(16) Uani 1 d .
H34 H -0.1640 0.6666 0.5089 0.054 Uiso 1 calc R
C6A C 0.7817(4) 0.6687(3) 0.1303(4) 0.0362(13) Uani 1 d .
C29A C -0.1758(5) 0.9684(4) 0.2801(3) 0.0444(16) Uani 1 d .
C8 C 0.6490(5) 0.7865(4) 0.0314(4) 0.0451(15) Uani 1 d .
H8 H 0.6357 0.8386 -0.0127 0.054 Uiso 1 calc R
C39 C 0.4333(4) 0.7563(3) 0.6015(3) 0.0322(12) Uani 1 d .
H39A H 0.5109 0.7652 0.5922 0.039 Uiso 1 calc R
H39B H 0.4301 0.7083 0.6524 0.039 Uiso 1 calc R
C26 C 0.4849(5) 0.3986(4) 0.0711(3) 0.0415(14) Uani 1 d .
H26A H 0.4318 0.3955 0.0330 0.062 Uiso 1 calc GR
H26B H 0.5580 0.4000 0.0452 0.062 Uiso 1 calc GR
H26C H 0.4602 0.4513 0.0867 0.062 Uiso 1 calc GR
C7 C 0.7615(5) 0.7607(3) 0.0743(4) 0.0403(14) Uani 1 d .
H7 H 0.8203 0.7649 0.0315 0.048 Uiso 1 calc R
C52 C 0.0035(5) 0.8176(4) 0.6531(4) 0.0469(16) Uani 1 d .
C29 C -0.0790(7) 1.0074(4) 0.2681(4) 0.0522(18) Uani 1 d .
H29 H -0.0816 1.0630 0.2293 0.063 Uiso 1 calc R
C6 C 0.8893(4) 0.6320(4) 0.1637(4) 0.0456(16) Uani 1 d .
H6 H 0.9460 0.6655 0.1477 0.055 Uiso 1 calc R
N6 N 0.0145(6) 0.7644(4) 0.7138(4) 0.0767(19) Uani 1 d .
C4 C 0.8329(5) 0.5000(4) 0.2437(3) 0.0414(15) Uani 1 d .
H4 H 0.8493 0.4439 0.2821 0.050 Uiso 1 calc R
C28 C 0.0145(6) 0.9685(4) 0.3093(4) 0.0467(16) Uani 1 d .
H28 H 0.0762 0.9969 0.2975 0.056 Uiso 1 calc R
C51 C -0.0124(5) 0.8878(4) 0.5749(3) 0.0463(15) Uani 1 d .
H51A H 0.0565 0.8861 0.5435 0.069 Uiso 1 calc GR
H51B H -0.0326 0.9440 0.5850 0.069 Uiso 1 calc GR
H51C H -0.0717 0.8800 0.5446 0.069 Uiso 1 calc GR
C33 C -0.2606(5) 0.7503(4) 0.4075(4) 0.0437(15) Uani 1 d .
H33 H -0.3283 0.7504 0.4426 0.052 Uiso 1 calc R
C32A C -0.2647(5) 0.8422(4) 0.3527(4) 0.0419(14) Uani 1 d .
C36 C -0.2679(5) 0.6854(4) 0.3537(4) 0.0443(15) Uani 1 d .
H36A H -0.3317 0.7107 0.3164 0.053 Uiso 1 calc R
H36B H -0.1998 0.6811 0.3205 0.053 Uiso 1 calc R
C10 C 0.7773(5) 0.8255(3) 0.1252(4) 0.0453(15) Uani 1 d .
H10A H 0.7154 0.8276 0.1643 0.054 Uiso 1 calc R
H10B H 0.8471 0.8023 0.1563 0.054 Uiso 1 calc R
C32 C -0.3666(5) 0.8892(4) 0.3087(4) 0.0449(15) Uani 1 d .
H32 H -0.4311 0.8641 0.3172 0.054 Uiso 1 calc R
C5 C 0.9155(5) 0.5484(4) 0.2191(4) 0.0510(17) Uani 1 d .
H5 H 0.9886 0.5256 0.2393 0.061 Uiso 1 calc R
C12 C 0.4291(6) 0.8488(4) -0.0448(4) 0.064(2) Uani 1 d .
H12A H 0.4827 0.8521 -0.0893 0.096 Uiso 1 calc GR
H12B H 0.4300 0.8961 -0.0224 0.096 Uiso 1 calc GR
H12C H 0.3548 0.8540 -0.0650 0.096 Uiso 1 calc GR
C30 C -0.2768(6) 1.0119(4) 0.2386(4) 0.061(2) Uani 1 d .
H30 H -0.2813 1.0681 0.2007 0.073 Uiso 1 calc R
C50 C 0.0448(6) 0.6297(4) 0.5542(4) 0.065(2) Uani 1 d .
H50A H 0.0314 0.5879 0.5282 0.098 Uiso 1 calc GR
H50B H -0.0086 0.6307 0.5983 0.098 Uiso 1 calc GR
H50C H 0.1202 0.6126 0.5760 0.098 Uiso 1 calc GR
C31 C -0.3672(6) 0.9729(4) 0.2533(4) 0.0581(19) Uani 1 d .
H31 H -0.4337 1.0033 0.2249 0.070 Uiso 1 calc R

loop_
_atom_site_aniso_label
_atom_site_aniso_U_11
_atom_site_aniso_U_22
_atom_site_aniso_U_33
_atom_site_aniso_U_23
_atom_site_aniso_U_13
_atom_site_aniso_U_12
K1 0.0222(6) 0.0202(5) 0.0252(6) -0.0085(4) 0.0014(4) -0.0048(4)
K2 0.0263(6) 0.0223(5) 0.0319(6) -0.0123(5) 0.0054(5) -0.0063(4)
O12 0.0324(19) 0.0192(17) 0.0285(18) -0.0105(15) 0.0035(15) -0.0077(14)
O3 0.0308(19) 0.0230(17) 0.0275(18) -0.0084(15) -0.0096(15) -0.0057(14)
O6 0.034(2) 0.0203(17) 0.0267(18) -0.0075(15) 0.0032(15) -0.0134(14)
O7 0.0320(19) 0.0192(16) 0.0182(17) -0.0054(14) 0.0016(14) -0.0050(14)
O2 0.0274(19) 0.0195(17) 0.0292(19) -0.0089(15) -0.0042(15) -0.0039(14)
O4 0.036(2) 0.0184(17) 0.0267(19) -0.0081(15) -0.0033(15) -0.0024(14)
O11 0.032(2) 0.0217(17) 0.032(2) -0.0100(15) 0.0029(16) -0.0026(14)
O13 0.034(2) 0.0208(17) 0.0256(18) -0.0107(15) 0.0045(15) -0.0067(14)
O9 0.039(2) 0.0190(17) 0.034(2) -0.0071(15) 0.0024(16) -0.0094(15)
O5 0.040(2) 0.0194(17) 0.0275(19) -0.0093(15) 0.0002(16) -0.0057(15)
O10 0.033(2) 0.0217(18) 0.037(2) -0.0119(16) -0.0007(16) -0.0040(15)
O14 0.050(2) 0.0203(18) 0.036(2) -0.0120(16) 0.0061(18) -0.0076(16)
O1 0.022(2) 0.063(3) 0.042(2) -0.023(2) 0.0032(17) -0.0070(18)
O8 0.026(2) 0.093(3) 0.055(3) -0.045(3) 0.0066(19) -0.019(2)
N5 0.053(3) 0.028(3) 0.048(3) -0.013(2) 0.002(2) -0.006(2)
N1 0.048(3) 0.047(3) 0.032(3) -0.006(2) 0.000(2) 0.007(2)
N4 0.056(3) 0.047(3) 0.028(3) -0.008(2) -0.008(2) 0.011(2)
C9B 0.024(3) 0.028(3) 0.033(3) -0.019(2) 0.005(2) -0.006(2)
C9A 0.021(3) 0.028(3) 0.023(3) -0.012(2) 0.006(2) -0.003(2)
C2 0.034(3) 0.033(3) 0.027(3) -0.015(2) 0.010(2) -0.018(2)
C35A 0.022(3) 0.025(2) 0.019(2) -0.005(2) -0.004(2) -0.002(2)
C43 0.030(3) 0.028(3) 0.034(3) -0.023(2) 0.001(2) 0.000(2)
C24 0.032(3) 0.028(3) 0.021(3) -0.002(2) -0.007(2) -0.009(2)
C1 0.019(3) 0.036(3) 0.027(3) -0.018(2) 0.007(2) -0.006(2)
C21 0.036(3) 0.020(2) 0.029(3) -0.015(2) -0.002(2) -0.003(2)
C13 0.038(3) 0.022(3) 0.029(3) -0.009(2) -0.003(2) -0.003(2)
C23 0.034(3) 0.030(3) 0.021(3) -0.008(2) 0.003(2) -0.008(2)
N3 0.086(4) 0.048(3) 0.039(3) -0.011(3) 0.004(3) -0.014(3)
C19 0.040(3) 0.022(3) 0.030(3) -0.007(2) 0.002(2) -0.007(2)
C20 0.039(3) 0.019(2) 0.032(3) -0.009(2) 0.002(2) -0.011(2)
C27 0.034(3) 0.042(3) 0.027(3) -0.019(3) 0.010(2) -0.012(2)
C42 0.034(3) 0.024(3) 0.040(3) -0.020(2) -0.005(2) -0.001(2)
C3A 0.036(3) 0.029(3) 0.028(3) -0.009(2) -0.006(2) -0.006(2)
C14 0.042(3) 0.018(2) 0.034(3) -0.006(2) 0.001(2) -0.005(2)
C40 0.037(3) 0.019(2) 0.033(3) -0.006(2) 0.009(2) -0.004(2)
N2 0.074(4) 0.030(3) 0.073(4) -0.020(3) 0.020(3) -0.020(3)
C35B 0.029(3) 0.028(3) 0.041(3) -0.020(2) -0.003(2) -0.006(2)
C49 0.038(3) 0.023(3) 0.037(3) -0.015(2) -0.004(2) 0.000(2)
C16 0.041(3) 0.026(3) 0.035(3) -0.015(2) -0.010(3) 0.000(2)
C25 0.047(4) 0.044(3) 0.028(3) -0.015(3) 0.002(3) -0.012(3)
C22 0.033(3) 0.033(3) 0.029(3) -0.016(2) 0.001(2) -0.004(2)
C15 0.039(3) 0.024(3) 0.040(3) -0.011(2) -0.013(3) -0.003(2)
C45 0.052(4) 0.026(3) 0.024(3) 0.000(2) 0.006(3) -0.013(2)
C9 0.038(3) 0.030(3) 0.030(3) -0.007(2) 0.010(3) 0.008(2)
C41 0.040(3) 0.019(2) 0.041(3) -0.011(2) 0.010(3) -0.012(2)
C3 0.051(4) 0.028(3) 0.022(3) -0.003(2) 0.005(3) -0.009(2)
C17 0.053(4) 0.028(3) 0.019(3) -0.010(2) -0.002(2) -0.008(2)
C48 0.044(3) 0.021(3) 0.047(3) -0.016(3) -0.010(3) -0.002(2)
C35 0.041(3) 0.027(3) 0.025(3) -0.004(2) 0.004(2) 0.008(2)
C37 0.029(3) 0.037(3) 0.037(3) -0.008(3) 0.002(2) -0.003(2)
C38 0.044(3) 0.026(3) 0.028(3) -0.009(2) -0.003(2) -0.008(2)
C44 0.046(3) 0.026(3) 0.032(3) -0.014(2) 0.009(3) -0.013(2)
C46 0.059(4) 0.021(3) 0.037(3) -0.002(2) 0.011(3) -0.007(2)
C47 0.058(4) 0.020(3) 0.047(3) -0.017(3) 0.014(3) -0.014(2)
C11 0.042(3) 0.022(3) 0.059(4) -0.014(3) 0.007(3) -0.003(2)
C18 0.055(4) 0.026(3) 0.027(3) -0.008(2) -0.007(3) -0.009(2)
C34 0.072(4) 0.026(3) 0.034(3) 0.003(3) 0.009(3) -0.025(3)
C6A 0.031(3) 0.023(3) 0.058(4) -0.014(3) 0.005(3) -0.010(2)
C29A 0.069(4) 0.032(3) 0.025(3) -0.013(3) -0.026(3) 0.020(3)
C8 0.057(4) 0.026(3) 0.042(4) 0.000(3) 0.018(3) -0.008(3)
C39 0.042(3) 0.027(3) 0.030(3) -0.008(2) 0.000(2) -0.012(2)
C26 0.044(4) 0.044(3) 0.033(3) -0.006(3) 0.003(3) -0.008(3)
C7 0.035(3) 0.031(3) 0.054(4) -0.012(3) 0.013(3) -0.011(2)
C52 0.058(4) 0.056(4) 0.034(3) -0.016(3) 0.007(3) -0.026(3)
C29 0.103(6) 0.020(3) 0.035(4) -0.009(3) 0.017(4) -0.022(3)
C6 0.024(3) 0.036(3) 0.091(5) -0.039(3) 0.009(3) -0.011(2)
N6 0.118(6) 0.071(4) 0.044(4) -0.008(3) 0.002(4) -0.042(4)
C4 0.050(4) 0.034(3) 0.040(3) -0.016(3) -0.021(3) 0.007(3)
C28 0.076(5) 0.042(3) 0.038(3) -0.025(3) 0.024(3) -0.034(3)
C51 0.055(4) 0.055(4) 0.030(3) -0.016(3) 0.001(3) -0.009(3)
C33 0.035(3) 0.056(4) 0.041(3) -0.017(3) 0.009(3) -0.007(3)
C32A 0.037(3) 0.034(3) 0.059(4) -0.023(3) -0.010(3) 0.000(2)
C36 0.042(3) 0.038(3) 0.048(4) -0.004(3) 0.001(3) -0.012(3)
C10 0.049(4) 0.033(3) 0.049(4) -0.008(3) 0.002(3) -0.006(3)
C32 0.046(4) 0.047(4) 0.051(4) -0.026(3) -0.004(3) -0.012(3)
C5 0.041(4) 0.045(4) 0.077(5) -0.033(4) -0.018(3) 0.000(3)
C12 0.072(5) 0.056(4) 0.036(4) 0.000(3) 0.005(3) 0.028(3)
C30 0.100(6) 0.035(4) 0.046(4) -0.016(3) -0.025(4) 0.005(4)
C50 0.091(5) 0.045(4) 0.034(4) 0.003(3) -0.001(4) 0.021(4)
C31 0.071(5) 0.039(4) 0.064(5) -0.018(3) -0.027(4) 0.002(3)

loop_
_atom_type_symbol
_atom_type_description
_atom_type_scat_dispersion_real
_atom_type_scat_dispersion_imag
_atom_type_scat_source
C C 0.0033 0.0016 'International Tables Vol C Tables 4.2.6.8 and 6.1.1.4'
H H 0.0000 0.0000 'International Tables Vol C Tables 4.2.6.8 and 6.1.1.4'
K K 0.2009 0.2494 'International Tables Vol C Tables 4.2.6.8 and 6.1.1.4'
N N 0.0061 0.0033 'International Tables Vol C Tables 4.2.6.8 and 6.1.1.4'
O O 0.0106 0.0060 'International Tables Vol C Tables 4.2.6.8 and 6.1.1.4'

loop_
_geom_angle_atom_site_label_1
_geom_angle_atom_site_label_2
_geom_angle_atom_site_label_3
_geom_angle
O3 K1 O6 157.24(10)
O3 K1 O2 58.97(9)
O3 K1 O5 120.40(10)
O6 K1 O2 114.87(9)
O7 K1 O3 117.41(10)
O7 K1 O6 59.89(9)
O7 K1 O2 58.54(9)
O7 K1 O4 157.03(10)
O7 K1 O5 118.78(10)
O4 K1 O3 60.84(9)
O4 K1 O6 111.88(9)
O4 K1 O2 116.09(9)
O4 K1 O5 59.75(9)
O5 K1 O6 59.10(9)
O5 K1 O2 164.87(10)
O1 K1 O3 97.25(11)
O1 K1 O6 105.50(11)
O1 K1 O7 96.69(11)
O1 K1 O2 100.55(11)
O1 K1 O4 106.28(11)
O1 K1 O5 94.54(11)
O11 K2 O12 59.52(9)
O11 K2 O9 119.88(10)
O11 K2 O14 161.82(10)
O13 K2 O12 59.98(9)
O13 K2 O11 119.37(10)
O13 K2 O9 117.64(10)
O13 K2 O10 160.29(10)
O13 K2 O14 58.56(9)
O9 K2 O12 158.85(10)
O9 K2 O14 59.09(10)
O10 K2 O12 114.08(10)
O10 K2 O11 59.70(9)
O10 K2 O9 60.22(9)
O10 K2 O14 115.37(10)
O14 K2 O12 114.10(10)
O8 K2 O12 101.76(12)
O8 K2 O11 91.97(12)
O8 K2 O13 96.35(11)
O8 K2 O9 99.39(12)
O8 K2 O10 103.34(12)
O8 K2 O14 106.18(13)
C42 O12 K2 110.1(2)
C41 O12 K2 108.4(3)
C41 O12 C42 110.5(3)
C14 O3 K1 118.1(3)
C14 O3 C15 111.2(3)
C15 O3 K1 114.8(3)
C21 O6 K1 111.9(2)
C20 O6 K1 109.3(3)
C20 O6 C21 110.5(3)
C23 O7 K1 121.5(3)
C23 O7 C22 111.9(4)
C22 O7 K1 118.7(3)
C24 O2 K1 108.1(2)
C13 O2 K1 112.3(3)
C13 O2 C24 113.7(3)
C16 O4 K1 113.7(3)
C16 O4 C17 111.5(4)
C17 O4 K1 113.0(3)
C40 O11 K2 118.3(3)
C39 O11 K2 117.2(3)
C39 O11 C40 112.6(4)
C43 O13 K2 119.3(3)
C44 O13 K2 121.1(3)
C44 O13 C43 111.1(4)
C48 O9 K2 115.8(3)
C47 O9 K2 116.5(3)
C47 O9 C48 111.5(4)
C19 O5 K1 119.2(3)
C18 O5 K1 117.3(3)
C18 O5 C19 111.7(4)
C49 O10 K2 112.0(3)
C49 O10 C38 111.2(4)
C38 O10 K2 113.1(3)
C45 O14 K2 111.4(3)
C46 O14 K2 114.9(3)
C46 O14 C45 112.9(4)
C1 O1 K1 152.2(3)
C27 O8 K2 139.7(4)
C9 N1 H1 119.0
C9 N1 C12 122.1(5)
C12 N1 H1 119.0
C35 N4 H4A 119.5
C35 N4 C50 121.0(5)
C50 N4 H4A 119.5
C3A C9B C9A 121.0(4)
C3A C9B C6A 116.6(4)
C6A C9B C9A 122.5(5)
C9B C9A C9 116.8(4)
C1 C9A C9B 119.0(4)
C1 C9A C9 124.2(4)
C1 C2 H2 118.4
C3 C2 H2 118.4
C3 C2 C1 123.3(5)
C27 C35A C35B 119.3(4)
C27 C35A C35 123.8(4)
C35B C35A C35 116.9(4)
O13 C43 H43A 109.9
O13 C43 H43B 109.9
O13 C43 C42 108.7(4)
H43A C43 H43B 108.3
C42 C43 H43A 109.9
C42 C43 H43B 109.9
O2 C24 H24A 110.1
O2 C24 H24B 110.1
O2 C24 C23 107.8(4)
H24A C24 H24B 108.5
C23 C24 H24A 110.1
C23 C24 H24B 110.1
O1 C1 C9A 124.2(5)
O1 C1 C2 118.5(4)
C9A C1 C2 117.3(4)
O6 C21 H21A 109.7
O6 C21 H21B 109.7
O6 C21 C22 109.9(4)
H21A C21 H21B 108.2
C22 C21 H21A 109.7
C22 C21 H21B 109.7
O2 C13 H13A 110.0
O2 C13 H13B 110.0
O2 C13 C14 108.5(4)
H13A C13 H13B 108.4
C14 C13 H13A 110.0
C14 C13 H13B 110.0
O7 C23 C24 107.9(4)
O7 C23 H23A 110.1
O7 C23 H23B 110.1
C24 C23 H23A 110.1
C24 C23 H23B 110.1
H23A C23 H23B 108.4
O5 C19 H19A 109.9
O5 C19 H19B 109.9
O5 C19 C20 109.1(4)
H19A C19 H19B 108.3
C20 C19 H19A 109.9
C20 C19 H19B 109.9
O6 C20 C19 109.5(4)
O6 C20 H20A 109.8
O6 C20 H20B 109.8
C19 C20 H20A 109.8
C19 C20 H20B 109.8
H20A C20 H20B 108.2
O8 C27 C35A 123.5(5)
O8 C27 C28 118.1(5)
C28 C27 C35A 118.4(5)
O12 C42 C43 110.7(4)
O12 C42 H42A 109.5
O12 C42 H42B 109.5
C43 C42 H42A 109.5
C43 C42 H42B 109.5
H42A C42 H42B 108.1
C3 C3A C9B 118.0(4)
C3 C3A C4 121.0(5)
C4 C3A C9B 120.9(5)
O3 C14 C13 108.8(4)
O3 C14 H14A 109.9
O3 C14 H14B 109.9
C13 C14 H14A 109.9
C13 C14 H14B 109.9
H14A C14 H14B 108.3
O11 C40 H40A 109.9
O11 C40 H40B 109.9
O11 C40 C41 108.8(4)
H40A C40 H40B 108.3
C41 C40 H40A 109.9
C41 C40 H40B 109.9
C35A C35B C29A 119.8(5)
C32A C35B C35A 123.2(5)
C32A C35B C29A 117.0(5)
O10 C49 H49A 109.9
O10 C49 H49B 109.9
O10 C49 C48 109.0(4)
H49A C49 H49B 108.3
C48 C49 H49A 109.9
C48 C49 H49B 109.9
O4 C16 H16A 109.7
O4 C16 H16B 109.7
O4 C16 C15 109.7(4)
H16A C16 H16B 108.2
C15 C16 H16A 109.7
C15 C16 H16B 109.7
N3 C25 C26 178.2(7)
O7 C22 C21 109.3(4)
O7 C22 H22A 109.8
O7 C22 H22B 109.8
C21 C22 H22A 109.8
C21 C22 H22B 109.8
H22A C22 H22B 108.3
O3 C15 C16 109.9(4)
O3 C15 H15A 109.7
O3 C15 H15B 109.7
C16 C15 H15A 109.7
C16 C15 H15B 109.7
H15A C15 H15B 108.2
O14 C45 H45A 110.1
O14 C45 H45B 110.1
O14 C45 C44 107.9(4)
H45A C45 H45B 108.4
C44 C45 H45A 110.1
C44 C45 H45B 110.1
N1 C9 C9A 116.1(5)
N1 C9 C8 122.4(5)
C8 C9 C9A 121.5(5)
O12 C41 C40 109.1(4)
O12 C41 H41A 109.9
O12 C41 H41B 109.9
C40 C41 H41A 109.9
C40 C41 H41B 109.9
H41A C41 H41B 108.3
C2 C3 C3A 121.3(5)
C2 C3 H3 119.3
C3A C3 H3 119.3
O4 C17 H17A 110.0
O4 C17 H17B 110.0
O4 C17 C18 108.7(4)
H17A C17 H17B 108.3
C18 C17 H17A 110.0
C18 C17 H17B 110.0
O9 C48 C49 110.1(4)
O9 C48 H48A 109.6
O9 C48 H48B 109.6
C49 C48 H48A 109.6
C49 C48 H48B 109.6
H48A C48 H48B 108.1
N4 C35 C35A 116.2(5)
N4 C35 C34 123.8(5)
C34 C35 C35A 120.1(5)
N5 C37 C36 174.4(6)
O10 C38 H38A 110.1
O10 C38 H38B 110.1
O10 C38 C39 108.0(4)
H38A C38 H38B 108.4
C39 C38 H38A 110.1
C39 C38 H38B 110.1
O13 C44 C45 108.6(4)
O13 C44 H44A 110.0
O13 C44 H44B 110.0
C45 C44 H44A 110.0
C45 C44 H44B 110.0
H44A C44 H44B 108.3
O14 C46 H46A 110.0
O14 C46 H46B 110.0
O14 C46 C47 108.7(4)
H46A C46 H46B 108.3
C47 C46 H46A 110.0
C47 C46 H46B 110.0
O9 C47 C46 109.0(4)
O9 C47 H47A 109.9
O9 C47 H47B 109.9
C46 C47 H47A 109.9
C46 C47 H47B 109.9
H47A C47 H47B 108.3
N2 C11 C10 173.9(7)
O5 C18 C17 108.9(4)
O5 C18 H18A 109.9
O5 C18 H18B 109.9
C17 C18 H18A 109.9
C17 C18 H18B 109.9
H18A C18 H18B 108.3
C35 C34 H34 118.5
C35 C34 C33 123.1(5)
C33 C34 H34 118.5
C9B C6A C7 121.9(5)
C6 C6A C9B 119.6(5)
C6 C6A C7 118.5(5)
C29 C29A C35B 116.9(5)
C30 C29A C35B 120.8(6)
C30 C29A C29 122.2(6)
C9 C8 H8 118.3
C9 C8 C7 123.3(5)
C7 C8 H8 118.3
O11 C39 C38 108.6(4)
O11 C39 H39A 110.0
O11 C39 H39B 110.0
C38 C39 H39A 110.0
C38 C39 H39B 110.0
H39A C39 H39B 108.4
C25 C26 H26A 109.5
C25 C26 H26B 109.5
C25 C26 H26C 109.5
H26A C26 H26B 109.5
H26A C26 H26C 109.5
H26B C26 H26C 109.5
C6A C7 C8 112.8(4)
C6A C7 H7 107.4
C6A C7 C10 108.8(5)
C8 C7 H7 107.4
C8 C7 C10 112.8(5)
C10 C7 H7 107.4
N6 C52 C51 178.9(8)
C29A C29 H29 118.8
C28 C29 C29A 122.4(5)
C28 C29 H29 118.8
C6A C6 H6 118.5
C5 C6 C6A 123.0(5)
C5 C6 H6 118.5
C3A C4 H4 119.5
C5 C4 C3A 121.1(5)
C5 C4 H4 119.5
C27 C28 H28 118.4
C29 C28 C27 123.2(6)
C29 C28 H28 118.4
C52 C51 H51A 109.5
C52 C51 H51B 109.5
C52 C51 H51C 109.5
H51A C51 H51B 109.5
H51A C51 H51C 109.5
H51B C51 H51C 109.5
C34 C33 H33 107.0
C34 C33 C32A 113.9(5)
C34 C33 C36 111.2(5)
C32A C33 H33 107.0
C32A C33 C36 110.3(5)
C36 C33 H33 107.0
C35B C32A C33 120.6(5)
C35B C32A C32 120.2(5)
C32 C32A C33 119.2(5)
C37 C36 C33 112.0(5)
C37 C36 H36A 109.2
C37 C36 H36B 109.2
C33 C36 H36A 109.2
C33 C36 H36B 109.2
H36A C36 H36B 107.9
C11 C10 C7 111.5(5)
C11 C10 H10A 109.3
C11 C10 H10B 109.3
C7 C10 H10A 109.3
C7 C10 H10B 109.3
H10A C10 H10B 108.0
C32A C32 H32 120.7
C31 C32 C32A 118.7(6)
C31 C32 H32 120.7
C6 C5 H5 120.6
C4 C5 C6 118.8(5)
C4 C5 H5 120.6
N1 C12 H12A 109.5
N1 C12 H12B 109.5
N1 C12 H12C 109.5
H12A C12 H12B 109.5
H12A C12 H12C 109.5
H12B C12 H12C 109.5
C29A C30 H30 120.0
C31 C30 C29A 120.1(6)
C31 C30 H30 120.0
N4 C50 H50A 109.5
N4 C50 H50B 109.5
N4 C50 H50C 109.5
H50A C50 H50B 109.5
H50A C50 H50C 109.5
H50B C50 H50C 109.5
C32 C31 H31 118.4
C30 C31 C32 123.1(6)
C30 C31 H31 118.4

loop_
_geom_bond_atom_site_label_1
_geom_bond_atom_site_label_2
_geom_bond_distance
K1 O3 2.815(3)
K1 O6 2.869(3)
K1 O7 2.763(3)
K1 O2 2.871(3)
K1 O4 2.795(3)
K1 O5 2.823(3)
K1 O1 2.547(3)
K2 O12 2.868(3)
K2 O11 2.813(3)
K2 O13 2.781(3)
K2 O9 2.829(3)
K2 O10 2.804(3)
K2 O14 2.849(3)
K2 O8 2.570(4)
O12 C42 1.431(5)
O12 C41 1.419(5)
O3 C14 1.420(5)
O3 C15 1.429(5)
O6 C21 1.425(5)
O6 C20 1.424(5)
O7 C23 1.421(5)
O7 C22 1.421(6)
O2 C24 1.424(5)
O2 C13 1.419(5)
O4 C16 1.421(6)
O4 C17 1.427(5)
O11 C40 1.417(6)
O11 C39 1.417(6)
O13 C43 1.426(5)
O13 C44 1.418(5)
O9 C48 1.431(6)
O9 C47 1.419(6)
O5 C19 1.432(6)
O5 C18 1.418(6)
O10 C49 1.429(6)
O10 C38 1.429(5)
O14 C45 1.426(6)
O14 C46 1.423(6)
O1 C1 1.299(6)
O8 C27 1.301(6)
N5 C37 1.135(6)
N1 H1 0.8600
N1 C9 1.378(7)
N1 C12 1.440(7)
N4 H4A 0.8600
N4 C35 1.363(7)
N4 C50 1.455(7)
C9B C9A 1.434(6)
C9B C3A 1.420(6)
C9B C6A 1.421(6)
C9A C1 1.423(6)
C9A C9 1.460(6)
C2 H2 0.9300
C2 C1 1.430(7)
C2 C3 1.336(7)
C35A C27 1.411(7)
C35A C35B 1.420(6)
C35A C35 1.478(6)
C43 H43A 0.9700
C43 H43B 0.9700
C43 C42 1.487(7)
C24 H24A 0.9700
C24 H24B 0.9700
C24 C23 1.491(7)
C21 H21A 0.9700
C21 H21B 0.9700
C21 C22 1.486(6)
C13 H13A 0.9700
C13 H13B 0.9700
C13 C14 1.491(7)
C23 H23A 0.9700
C23 H23B 0.9700
N3 C25 1.128(7)
C19 H19A 0.9700
C19 H19B 0.9700
C19 C20 1.488(7)
C20 H20A 0.9700
C20 H20B 0.9700
C27 C28 1.399(7)
C42 H42A 0.9700
C42 H42B 0.9700
C3A C3 1.409(7)
C3A C4 1.417(7)
C14 H14A 0.9700
C14 H14B 0.9700
C40 H40A 0.9700
C40 H40B 0.9700
C40 C41 1.492(7)
N2 C11 1.128(7)
C35B C29A 1.447(7)
C35B C32A 1.415(7)
C49 H49A 0.9700
C49 H49B 0.9700
C49 C48 1.477(7)
C16 H16A 0.9700
C16 H16B 0.9700
C16 C15 1.495(7)
C25 C26 1.452(7)
C22 H22A 0.9700
C22 H22B 0.9700
C15 H15A 0.9700
C15 H15B 0.9700
C45 H45A 0.9700
C45 H45B 0.9700
C45 C44 1.500(7)
C9 C8 1.381(8)
C41 H41A 0.9700
C41 H41B 0.9700
C3 H3 0.9300
C17 H17A 0.9700
C17 H17B 0.9700
C17 C18 1.500(7)
C48 H48A 0.9700
C48 H48B 0.9700
C35 C34 1.396(7)
C37 C36 1.482(7)
C38 H38A 0.9700
C38 H38B 0.9700
C38 C39 1.501(7)
C44 H44A 0.9700
C44 H44B 0.9700
C46 H46A 0.9700
C46 H46B 0.9700
C46 C47 1.490(7)
C47 H47A 0.9700
C47 H47B 0.9700
C11 C10 1.461(7)
C18 H18A 0.9700
C18 H18B 0.9700
C34 H34 0.9300
C34 C33 1.475(8)
C6A C7 1.477(7)
C6A C6 1.394(7)
C29A C29 1.408(9)
C29A C30 1.394(8)
C8 H8 0.9300
C8 C7 1.504(8)
C39 H39A 0.9700
C39 H39B 0.9700
C26 H26A 0.9600
C26 H26B 0.9600
C26 H26C 0.9600
C7 H7 0.9800
C7 C10 1.602(8)
C52 N6 1.114(7)
C52 C51 1.449(8)
C29 H29 0.9300
C29 C28 1.307(9)
C6 H6 0.9300
C6 C5 1.375(8)
C4 H4 0.9300
C4 C5 1.352(8)
C28 H28 0.9300
C51 H51A 0.9600
C51 H51B 0.9600
C51 H51C 0.9600
C33 H33 0.9800
C33 C32A 1.480(8)
C33 C36 1.616(8)
C32A C32 1.430(8)
C36 H36A 0.9700
C36 H36B 0.9700
C10 H10A 0.9700
C10 H10B 0.9700
C32 H32 0.9300
C32 C31 1.386(8)
C5 H5 0.9300
C12 H12A 0.9600
C12 H12B 0.9600
C12 H12C 0.9600
C30 H30 0.9300
C30 C31 1.336(9)
C50 H50A 0.9600
C50 H50B 0.9600
C50 H50C 0.9600
C31 H31 0.9300

loop_
_geom_torsion_atom_site_label_1
_geom_torsion_atom_site_label_2
_geom_torsion_atom_site_label_3
_geom_torsion_atom_site_label_4
_geom_torsion
K1 O3 C14 C13 -41.7(5)
K1 O3 C15 C16 43.7(5)
K1 O6 C21 C22 -51.5(4)
K1 O6 C20 C19 61.8(4)
K1 O7 C23 C24 30.1(5)
K1 O7 C22 C21 -42.4(5)
K1 O2 C24 C23 64.0(4)
K1 O2 C13 C14 -55.7(4)
K1 O4 C16 C15 51.5(4)
K1 O4 C17 C18 -57.1(4)
K1 O5 C19 C20 31.1(5)
K1 O5 C18 C17 -38.3(5)
K1 O1 C1 C9A -151.0(5)
K1 O1 C1 C2 30.0(10)
K2 O12 C42 C43 56.0(4)
K2 O12 C41 C40 -62.1(4)
K2 O11 C40 C41 -34.6(5)
K2 O11 C39 C38 41.0(5)
K2 O13 C43 C42 37.3(5)
K2 O13 C44 C45 -32.7(5)
K2 O9 C48 C49 -38.2(5)
K2 O9 C47 C46 47.0(5)
K2 O10 C49 C48 -57.6(4)
K2 O10 C38 C39 56.4(4)
K2 O14 C45 C44 -59.7(4)
K2 O14 C46 C47 50.1(5)
K2 O8 C27 C35A 162.4(4)
K2 O8 C27 C28 -16.1(8)
O12 K2 O11 C40 3.3(3)
O12 K2 O11 C39 143.5(3)
O12 K2 O13 C43 -7.2(3)
O12 K2 O13 C44 -152.3(3)
O12 K2 O9 C48 -72.9(4)
O12 K2 O9 C47 61.1(5)
O12 K2 O10 C49 -176.8(3)
O12 K2 O10 C38 -50.1(3)
O12 K2 O14 C45 53.7(3)
O12 K2 O14 C46 -176.3(3)
O12 K2 O8 C27 -119.1(5)
O3 K1 O6 C21 110.8(3)
O3 K1 O6 C20 -126.4(3)
O3 K1 O7 C23 4.2(3)
O3 K1 O7 C22 -142.3(3)
O3 K1 O2 C24 150.5(3)
O3 K1 O2 C13 24.3(3)
O3 K1 O4 C16 -20.5(3)
O3 K1 O4 C17 -148.9(3)
O3 K1 O5 C19 152.5(3)
O3 K1 O5 C18 12.7(4)
O3 K1 O1 C1 -72.3(7)
O6 K1 O3 C14 -70.3(4)
O6 K1 O3 C15 64.0(4)
O6 K1 O7 C23 158.3(3)
O6 K1 O7 C22 11.9(3)
O6 K1 O2 C24 -54.4(3)
O6 K1 O2 C13 179.4(3)
O6 K1 O4 C16 -176.6(3)
O6 K1 O4 C17 55.0(3)
O6 K1 O5 C19 -1.0(3)
O6 K1 O5 C18 -140.8(4)
O6 K1 O1 C1 107.1(7)
O6 C21 C22 O7 62.7(5)
O7 K1 O3 C14 6.7(3)
O7 K1 O3 C15 141.0(3)
O7 K1 O6 C21 21.1(3)
O7 K1 O6 C20 144.0(3)
O7 K1 O2 C24 -33.1(3)
O7 K1 O2 C13 -159.3(3)
O7 K1 O4 C16 -112.5(4)
O7 K1 O4 C17 119.1(3)
O7 K1 O5 C19 -6.1(3)
O7 K1 O5 C18 -145.9(3)
O7 K1 O1 C1 46.5(7)
O2 K1 O3 C14 10.2(3)
O2 K1 O3 C15 144.4(3)
O2 K1 O6 C21 42.1(3)
O2 K1 O6 C20 164.9(3)
O2 K1 O7 C23 0.7(3)
O2 K1 O7 C22 -145.7(3)
O2 K1 O4 C16 -42.0(3)
O2 K1 O4 C17 -170.5(3)
O2 K1 O5 C19 69.4(5)
O2 K1 O5 C18 -70.4(5)
O2 K1 O1 C1 -12.6(7)
O2 C24 C23 O7 -63.1(5)
O2 C13 C14 O3 64.9(5)
O4 K1 O3 C14 -147.2(3)
O4 K1 O3 C15 -12.9(3)
O4 K1 O6 C21 177.2(3)
O4 K1 O6 C20 -60.0(3)
O4 K1 O7 C23 83.7(4)
O4 K1 O7 C22 -62.8(4)
O4 K1 O2 C24 172.4(3)
O4 K1 O2 C13 46.2(3)
O4 K1 O5 C19 147.5(3)
O4 K1 O5 C18 7.6(3)
O4 K1 O1 C1 -134.0(7)
O4 C16 C15 O3 -64.1(5)
O4 C17 C18 O5 63.2(5)
O11 K2 O12 C42 150.9(3)
O11 K2 O12 C41 30.0(3)
O11 K2 O13 C43 -11.3(3)
O11 K2 O13 C44 -156.4(3)
O11 K2 O9 C48 9.2(3)
O11 K2 O9 C47 143.3(3)
O11 K2 O10 C49 -151.6(3)
O11 K2 O10 C38 -24.9(3)
O11 K2 O14 C45 118.9(4)
O11 K2 O14 C46 -111.1(4)
O11 K2 O8 C27 -178.4(5)
O11 C40 C41 O12 66.0(5)
O13 K2 O12 C42 -25.0(3)
O13 K2 O12 C41 -145.9(3)
O13 K2 O11 C40 7.4(3)
O13 K2 O11 C39 147.6(3)
O13 K2 O9 C48 -150.7(3)
O13 K2 O9 C47 -16.6(4)
O13 K2 O10 C49 115.4(4)
O13 K2 O10 C38 -118.0(4)
O13 K2 O14 C45 30.1(3)
O13 K2 O14 C46 160.0(4)
O13 K2 O8 C27 -58.5(5)
O13 C43 C42 O12 -62.9(5)
O9 K2 O12 C42 -114.5(3)
O9 K2 O12 C41 124.6(3)
O9 K2 O11 C40 -152.2(3)
O9 K2 O11 C39 -12.0(3)
O9 K2 O13 C43 148.8(3)
O9 K2 O13 C44 3.6(4)
O9 K2 O10 C49 26.1(3)
O9 K2 O10 C38 152.8(3)
O9 K2 O14 C45 -148.9(3)
O9 K2 O14 C46 -18.9(3)
O9 K2 O8 C27 60.9(5)
O5 K1 O3 C14 -152.2(3)
O5 K1 O3 C15 -18.0(3)
O5 K1 O6 C21 -153.6(3)
O5 K1 O6 C20 -30.8(3)
O5 K1 O7 C23 163.5(3)
O5 K1 O7 C22 17.0(3)
O5 K1 O2 C24 -117.4(4)
O5 K1 O2 C13 116.4(4)
O5 K1 O4 C16 154.5(3)
O5 K1 O4 C17 26.1(3)
O5 K1 O1 C1 166.2(7)
O5 C19 C20 O6 -62.7(5)
O10 K2 O12 C42 176.1(3)
O10 K2 O12 C41 55.2(3)
O10 K2 O11 C40 -149.9(3)
O10 K2 O11 C39 -9.7(3)
O10 K2 O13 C43 70.3(4)
O10 K2 O13 C44 -74.8(4)
O10 K2 O9 C48 6.9(3)
O10 K2 O9 C47 141.0(4)
O10 K2 O14 C45 -171.3(3)
O10 K2 O14 C46 -41.3(4)
O10 K2 O8 C27 122.4(5)
O10 C49 C48 O9 64.4(5)
O10 C38 C39 O11 -64.5(5)
O14 K2 O12 C42 -48.3(3)
O14 K2 O12 C41 -169.2(3)
O14 K2 O11 C40 -70.8(5)
O14 K2 O11 C39 69.4(5)
O14 K2 O13 C43 147.7(3)
O14 K2 O13 C44 2.6(3)
O14 K2 O9 C48 -149.7(3)
O14 K2 O9 C47 -15.6(3)
O14 K2 O10 C49 48.3(3)
O14 K2 O10 C38 174.9(3)
O14 K2 O8 C27 0.5(6)
O14 C45 C44 O13 60.8(5)
O14 C46 C47 O9 -64.2(6)
O1 K1 O3 C14 108.2(3)
O1 K1 O3 C15 -117.6(3)
O1 K1 O6 C21 -67.7(3)
O1 K1 O6 C20 55.2(3)
O1 K1 O7 C23 -97.6(3)
O1 K1 O7 C22 116.0(3)
O1 K1 O2 C24 58.3(3)
O1 K1 O2 C13 -67.9(3)
O1 K1 O4 C16 68.8(3)
O1 K1 O4 C17 -59.6(3)
O1 K1 O5 C19 -106.3(3)
O1 K1 O5 C18 113.9(3)
O8 K2 O12 C42 65.6(3)
O8 K2 O12 C41 -55.4(3)
O8 K2 O11 C40 105.8(3)
O8 K2 O11 C39 -114.0(3)
O8 K2 O13 C43 -107.2(3)
O8 K2 O13 C44 107.7(3)
O8 K2 O9 C48 107.0(3)
O8 K2 O9 C47 -118.9(3)
O8 K2 O10 C49 -67.2(3)
O8 K2 O10 C38 59.5(3)
O8 K2 O14 C45 -57.5(3)
O8 K2 O14 C46 72.5(4)
O8 C27 C28 C29 -179.9(5)
N5 C37 C36 C33 33(6)
N1 C9 C8 C7 174.4(5)
N4 C35 C34 C33 -170.2(5)
C9B C9A C1 O1 -178.9(5)
C9B C9A C1 C2 0.1(7)
C9B C9A C9 N1 178.8(5)
C9B C9A C9 C8 0.2(7)
C9B C3A C3 C2 2.0(8)
C9B C3A C4 C5 0.3(8)
C9B C6A C7 C8 -12.1(8)
C9B C6A C7 C10 113.9(6)
C9B C6A C6 C5 -0.9(9)
C9A C9B C3A C3 -2.9(7)
C9A C9B C3A C4 175.8(5)
C9A C9B C6A C7 6.5(8)
C9A C9B C6A C6 -175.5(5)
C9A C9 C8 C7 -7.0(9)
C35A C27 C28 C29 1.5(8)
C35A C35B C29A C29 1.5(8)
C35A C35B C29A C30 -175.3(5)
C35A C35B C32A C33 -7.0(9)
C35A C35B C32A C32 175.3(5)
C35A C35 C34 C33 10.5(9)
C43 O13 C44 C45 179.6(4)
C24 O2 C13 C14 -178.8(4)
C1 C9A C9 N1 -1.0(7)
C1 C9A C9 C8 -179.7(5)
C1 C2 C3 C3A -0.1(8)
C21 O6 C20 C19 -174.5(4)
C13 O2 C24 C23 -170.6(4)
C23 O7 C22 C21 168.2(4)
C19 O5 C18 C17 179.1(4)
C20 O6 C21 C22 -173.7(4)
C27 C35A C35B C29A -1.8(7)
C27 C35A C35B C32A 179.0(5)
C27 C35A C35 N4 0.1(7)
C27 C35A C35 C34 179.4(5)
C42 O12 C41 C40 177.3(4)
C3A C9B C9A C1 1.9(7)
C3A C9B C9A C9 -178.0(5)
C3A C9B C6A C7 -175.3(5)
C3A C9B C6A C6 2.6(8)
C3A C4 C5 C6 1.5(9)
C14 O3 C15 C16 -179.0(4)
C40 O11 C39 C38 -176.6(4)
N2 C11 C10 C7 -26(6)
C35B C35A C27 O8 -178.2(5)
C35B C35A C27 C28 0.3(7)
C35B C35A C35 N4 -180.0(5)
C35B C35A C35 C34 -0.7(7)
C35B C29A C29 C28 0.3(9)
C35B C29A C30 C31 -2.0(9)
C35B C32A C32 C31 2.0(9)
C49 O10 C38 C39 -176.6(4)
C16 O4 C17 C18 173.3(4)
C22 O7 C23 C24 178.6(4)
C15 O3 C14 C13 -177.5(4)
C45 O14 C46 C47 179.4(4)
C9 C9A C1 O1 0.9(8)
C9 C9A C1 C2 179.9(5)
C9 C8 C7 C6A 12.5(8)
C9 C8 C7 C10 -111.2(6)
C41 O12 C42 C43 175.7(4)
C3 C2 C1 O1 178.0(5)
C3 C2 C1 C9A -1.0(7)
C3 C3A C4 C5 179.0(6)
C17 O4 C16 C15 -179.3(4)
C48 O9 C47 C46 -177.0(4)
C35 C35A C27 O8 1.8(8)
C35 C35A C27 C28 -179.7(5)
C35 C35A C35B C29A 178.3(5)
C35 C35A C35B C32A -0.9(8)
C35 C34 C33 C32A -17.5(8)
C35 C34 C33 C36 107.9(6)
C38 O10 C49 C48 174.8(4)
C44 O13 C43 C42 -174.4(4)
C46 O14 C45 C44 169.2(4)
C47 O9 C48 C49 -174.5(4)
C18 O5 C19 C20 173.0(4)
C34 C33 C32A C35B 15.4(8)
C34 C33 C32A C32 -167.0(5)
C34 C33 C36 C37 61.0(6)
C6A C9B C9A C1 179.9(5)
C6A C9B C9A C9 0.1(7)
C6A C9B C3A C3 178.9(5)
C6A C9B C3A C4 -2.4(7)
C6A C7 C10 C11 168.9(5)
C6A C6 C5 C4 -1.2(10)
C29A C35B C32A C33 173.7(5)
C29A C35B C32A C32 -3.9(8)
C29A C29 C28 C27 -1.8(10)
C29A C30 C31 C32 -0.2(11)
C8 C7 C10 C11 -65.1(6)
C39 O11 C40 C41 -176.5(4)
C7 C6A C6 C5 177.1(6)
C29 C29A C30 C31 -178.6(6)
C6 C6A C7 C8 169.9(5)
C6 C6A C7 C10 -64.1(7)
C4 C3A C3 C2 -176.7(5)
C33 C32A C32 C31 -175.7(6)
C32A C35B C29A C29 -179.2(5)
C32A C35B C29A C30 4.0(8)
C32A C33 C36 C37 -171.7(5)
C32A C32 C31 C30 0.2(10)
C36 C33 C32A C35B -110.4(6)
C36 C33 C32A C32 67.2(7)
C12 N1 C9 C9A -178.5(5)
C12 N1 C9 C8 0.2(9)
C30 C29A C29 C28 177.0(6)
C50 N4 C35 C35A -176.7(5)
C50 N4 C35 C34 4.0(8)
